data_4333244
loop_
_publ_author_name
'Zheng, Ling-Ling'
'Zhang, Wei-Xiong'
'Qin, Lian-Jing'
'Leng, Ji-Dong'
'Lu, Jun-Xian'
'Tong, Ming-Liang'

_publ_section_title
;
 Isolation of a Pentadentate Ligand and Stepwise Synthesis, Structures,
 and Magnetic Properties of a New Family of Homo- and Heterotrinuclear
 Complexes
;
_journal_issue 23
_journal_name_full 'Inorganic Chemistry'
_journal_page_first 9548
_journal_page_last 9557
_journal_paper_doi 10.1021/ic070343z
_journal_volume 46
_journal_year 2007
_chemical_formula_sum 'C30 H34 Cu N20 Ni2 O16'
_chemical_formula_weight 1111.73
_chemical_name_systematic
; 
 ? 
;
_space_group_IT_number 2
_symmetry_cell_setting triclinic
_symmetry_space_group_name_Hall '-P 1'
_symmetry_space_group_name_H-M 'P -1'
_atom_sites_solution_hydrogens geom
_atom_sites_solution_primary direct
_atom_sites_solution_secondary difmap
_audit_creation_method SHELXL-97
_cell_angle_alpha 85.636(2)
_cell_angle_beta 84.976(3)
_cell_angle_gamma 71.365(3)
_cell_formula_units_Z 1
_cell_length_a 7.7313(12)
_cell_length_b 8.5788(14)
_cell_length_c 16.549(3)
_cell_measurement_temperature 293(2)
_cell_volume 1034.7(3)
_computing_structure_refinement 'SHELXL-97 (Sheldrick, 1997)'
_computing_structure_solution 'SHELXS-97 (Sheldrick, 1990)'
_diffrn_ambient_temperature 293(2)
_diffrn_measured_fraction_theta_full 0.965
_diffrn_measured_fraction_theta_max 0.965
_diffrn_radiation_monochromator graphite
_diffrn_radiation_source 'fine-focus sealed tube'
_diffrn_radiation_type MoK\a
_diffrn_radiation_wavelength 0.71073
_diffrn_reflns_av_R_equivalents 0.0155
_diffrn_reflns_av_sigmaI/netI 0.0387
_diffrn_reflns_limit_h_max 7
_diffrn_reflns_limit_h_min -9
_diffrn_reflns_limit_k_max 10
_diffrn_reflns_limit_k_min -10
_diffrn_reflns_limit_l_max 20
_diffrn_reflns_limit_l_min -13
_diffrn_reflns_number 5241
_diffrn_reflns_theta_full 26.00
_diffrn_reflns_theta_max 26.00
_diffrn_reflns_theta_min 2.47
_exptl_absorpt_coefficient_mu 1.507
_exptl_absorpt_correction_T_max 0.7710
_exptl_absorpt_correction_T_min 0.6228
_exptl_crystal_density_diffrn 1.784
_exptl_crystal_density_method 'not measured'
_exptl_crystal_F_000 567
_exptl_crystal_size_max 0.35
_exptl_crystal_size_mid 0.24
_exptl_crystal_size_min 0.18
_refine_diff_density_max 0.921
_refine_diff_density_min -0.765
_refine_diff_density_rms 0.105
_refine_ls_extinction_method none
_refine_ls_goodness_of_fit_ref 1.136
_refine_ls_hydrogen_treatment mixed
_refine_ls_matrix_type full
_refine_ls_number_parameters 329
_refine_ls_number_reflns 3946
_refine_ls_number_restraints 10
_refine_ls_restrained_S_all 1.141
_refine_ls_R_factor_all 0.0628
_refine_ls_R_factor_gt 0.0542
_refine_ls_shift/su_max 0.000
_refine_ls_shift/su_mean 0.000
_refine_ls_structure_factor_coef Fsqd
_refine_ls_weighting_details 'calc w=1/[\s^2^(Fo^2^)+(0.0520P)^2^+2.2547P] where P=(Fo^2^+2Fc^2^)/3'
_refine_ls_weighting_scheme calc
_refine_ls_wR_factor_gt 0.1218
_refine_ls_wR_factor_ref 0.1266
_reflns_number_gt 3457
_reflns_number_total 3946
_reflns_threshold_expression >2sigma(I)
_cod_data_source_file ic070343zsup1.cif
_cod_data_source_block complex_4
_cod_depositor_comments
;
The following automatic conversions were performed:

'_symmetry_cell_setting' value 'Triclinic' changed to 'triclinic'
according to /home/saulius/struct/CIF-dictionaries/cif_core.dic
dictionary named 'cif_core.dic' version 2.4.2 from 2011-04-26.

Automatic conversion script
Id: cif_fix_values 1891 2012-01-12 08:04:46Z andrius 
;
_cod_original_sg_symbol_H-M P-1
_cod_database_code 4333244

loop_
_symmetry_equiv_pos_as_xyz
'x, y, z'
'-x, -y, -z'

loop_
_atom_site_label
_atom_site_type_symbol
_atom_site_fract_x
_atom_site_fract_y
_atom_site_fract_z
_atom_site_U_iso_or_equiv
_atom_site_adp_type
_atom_site_occupancy
_atom_site_symmetry_multiplicity
_atom_site_calc_flag
_atom_site_refinement_flags
Cu1 Cu 0.0000 0.0000 0.0000 0.02014(18) Uani 1 2 d S
Ni1 Ni -0.09214(7) 0.38557(6) 0.24884(3) 0.02231(16) Uani 1 1 d .
O1 O -0.1482(5) 0.2075(4) 0.33537(19) 0.0303(7) Uani 1 1 d D
H1O H -0.046(4) 0.137(5) 0.343(3) 0.045(17) Uiso 1 1 d D
O2 O -0.0450(4) 0.6068(4) 0.20553(18) 0.0272(7) Uani 1 1 d D
H2O H -0.093(8) 0.656(7) 0.162(2) 0.060(19) Uiso 1 1 d D
N1 N -0.2002(5) 0.1793(4) 0.0464(2) 0.0233(7) Uani 1 1 d D
H1N H -0.308(3) 0.203(5) 0.025(3) 0.026(12) Uiso 1 1 d D
N2 N -0.0524(5) 0.2486(4) 0.1510(2) 0.0209(7) Uani 1 1 d .
N3 N 0.1598(5) 0.0340(4) 0.0781(2) 0.0219(7) Uani 1 1 d D
H3N H 0.279(2) -0.025(5) 0.078(3) 0.039(14) Uiso 1 1 d D
N4 N -0.3554(5) 0.3849(4) 0.1373(2) 0.0217(7) Uani 1 1 d .
N5 N -0.3475(5) 0.4643(4) 0.2052(2) 0.0246(8) Uani 1 1 d .
N6 N 0.2440(5) 0.1584(4) 0.1844(2) 0.0210(7) Uani 1 1 d .
N7 N 0.1843(5) 0.2646(4) 0.2464(2) 0.0224(7) Uani 1 1 d .
N8 N -0.1450(5) 0.5088(4) 0.3502(2) 0.0270(8) Uani 1 1 d .
C1 C -0.1954(6) 0.2621(5) 0.1077(2) 0.0212(8) Uani 1 1 d .
C2 C 0.1132(6) 0.1419(5) 0.1328(2) 0.0206(8) Uani 1 1 d .
C3 C -0.5222(6) 0.4486(5) 0.1067(3) 0.0243(9) Uani 1 1 d .
H3 H -0.5600 0.4145 0.0612 0.029 Uiso 1 1 calc R
C4 C -0.6241(6) 0.5715(5) 0.1548(3) 0.0267(9) Uani 1 1 d .
H4 H -0.7440 0.6381 0.1488 0.032 Uiso 1 1 calc R
C5 C -0.5101(6) 0.5763(5) 0.2153(3) 0.0276(9) Uani 1 1 d .
H5 H -0.5445 0.6488 0.2571 0.033 Uiso 1 1 calc R
C6 C 0.4254(6) 0.0779(5) 0.1862(3) 0.0257(9) Uani 1 1 d .
H6 H 0.4956 -0.0011 0.1509 0.031 Uiso 1 1 calc R
C7 C 0.4863(6) 0.1342(5) 0.2496(3) 0.0286(9) Uani 1 1 d .
H7 H 0.6052 0.1027 0.2659 0.034 Uiso 1 1 calc R
C8 C 0.3321(6) 0.2489(5) 0.2845(3) 0.0263(9) Uani 1 1 d .
H8 H 0.3333 0.3074 0.3294 0.032 Uiso 1 1 calc R
C9 C -0.2017(7) 0.4429(6) 0.4187(3) 0.0346(11) Uani 1 1 d .
C10 C -0.2499(9) 0.5294(7) 0.4884(3) 0.0544(16) Uani 1 1 d .
H10 H -0.2914 0.4834 0.5359 0.065 Uiso 1 1 calc R
C11 C -0.2349(9) 0.6873(7) 0.4862(3) 0.0566(16) Uani 1 1 d .
H11 H -0.2642 0.7474 0.5327 0.068 Uiso 1 1 calc R
C12 C -0.1764(8) 0.7541(6) 0.4147(3) 0.0432(13) Uani 1 1 d .
H12 H -0.1668 0.8597 0.4123 0.052 Uiso 1 1 calc R
C13 C -0.1324(6) 0.6617(6) 0.3468(3) 0.0302(10) Uani 1 1 d .
C14 C -0.2140(8) 0.2704(6) 0.4134(3) 0.0449(13) Uani 1 1 d .
H14A H -0.1425 0.1975 0.4546 0.054 Uiso 1 1 calc R
H14B H -0.3402 0.2731 0.4242 0.054 Uiso 1 1 calc R
C15 C -0.0709(10) 0.7228(7) 0.2663(3) 0.0520(15) Uani 1 1 d .
H15A H -0.1615 0.8254 0.2499 0.062 Uiso 1 1 calc R
H15B H 0.0431 0.7450 0.2710 0.062 Uiso 1 1 calc R
N9 N -0.3049(5) 0.7469(4) 0.0474(2) 0.0245(8) Uani 1 1 d .
O3 O -0.4615(4) 0.8206(4) 0.02478(18) 0.0289(7) Uani 1 1 d .
O4 O -0.2415(4) 0.8139(4) 0.09847(19) 0.0324(7) Uani 1 1 d .
O5 O -0.2120(4) 0.6133(4) 0.0207(2) 0.0370(8) Uani 1 1 d .
N10 N 0.2406(6) -0.0995(5) 0.3802(2) 0.0374(10) Uani 1 1 d .
O6 O 0.3646(6) -0.2296(5) 0.3892(2) 0.0578(11) Uani 1 1 d .
O7 O 0.1504(7) -0.0675(5) 0.3202(3) 0.0673(13) Uani 1 1 d .
O8 O 0.2007(7) 0.0046(5) 0.4326(3) 0.0733(14) Uani 1 1 d U

loop_
_atom_site_aniso_label
_atom_site_aniso_U_11
_atom_site_aniso_U_22
_atom_site_aniso_U_33
_atom_site_aniso_U_23
_atom_site_aniso_U_13
_atom_site_aniso_U_12
Cu1 0.0221(4) 0.0191(3) 0.0207(4) -0.0059(3) -0.0016(3) -0.0074(3)
Ni1 0.0271(3) 0.0213(3) 0.0208(3) -0.0057(2) 0.0001(2) -0.0102(2)
O1 0.0340(19) 0.0295(17) 0.0286(16) -0.0014(13) 0.0000(14) -0.0121(15)
O2 0.0317(17) 0.0274(16) 0.0266(16) -0.0031(13) -0.0028(13) -0.0143(14)
N1 0.0220(19) 0.0210(17) 0.0282(19) -0.0059(14) -0.0034(15) -0.0074(15)
N2 0.0233(18) 0.0223(17) 0.0202(17) -0.0072(13) 0.0004(14) -0.0105(15)
N3 0.0203(18) 0.0220(17) 0.0236(18) -0.0047(14) -0.0031(14) -0.0058(15)
N4 0.0253(19) 0.0211(17) 0.0228(17) -0.0048(13) 0.0002(14) -0.0128(15)
N5 0.029(2) 0.0226(17) 0.0248(18) -0.0083(14) 0.0042(15) -0.0124(16)
N6 0.0251(19) 0.0202(17) 0.0201(17) -0.0047(13) 0.0005(14) -0.0103(15)
N7 0.0302(19) 0.0200(17) 0.0196(17) -0.0031(13) 0.0004(14) -0.0114(15)
N8 0.030(2) 0.0271(19) 0.0245(19) -0.0075(15) 0.0002(15) -0.0087(16)
C1 0.028(2) 0.0171(19) 0.022(2) -0.0013(15) 0.0002(17) -0.0115(17)
C2 0.026(2) 0.0193(19) 0.0191(19) 0.0006(15) 0.0000(16) -0.0110(17)
C3 0.024(2) 0.026(2) 0.027(2) 0.0000(17) -0.0008(17) -0.0134(18)
C4 0.018(2) 0.025(2) 0.038(2) -0.0020(18) 0.0029(18) -0.0082(18)
C5 0.028(2) 0.023(2) 0.032(2) -0.0072(17) 0.0052(19) -0.0097(19)
C6 0.026(2) 0.022(2) 0.028(2) -0.0026(17) -0.0011(18) -0.0062(18)
C7 0.032(2) 0.028(2) 0.028(2) -0.0004(17) -0.0054(19) -0.013(2)
C8 0.037(3) 0.027(2) 0.022(2) -0.0008(16) -0.0043(18) -0.019(2)
C9 0.038(3) 0.035(3) 0.031(2) -0.0061(19) 0.006(2) -0.011(2)
C10 0.085(5) 0.046(3) 0.032(3) -0.009(2) 0.017(3) -0.025(3)
C11 0.089(5) 0.047(3) 0.032(3) -0.017(2) 0.015(3) -0.022(3)
C12 0.060(4) 0.035(3) 0.036(3) -0.013(2) 0.003(2) -0.016(3)
C13 0.032(2) 0.031(2) 0.029(2) -0.0070(18) -0.0042(19) -0.009(2)
C14 0.064(4) 0.038(3) 0.035(3) -0.005(2) 0.011(3) -0.023(3)
C15 0.094(5) 0.040(3) 0.035(3) -0.010(2) 0.000(3) -0.037(3)
N9 0.025(2) 0.0206(17) 0.0295(19) 0.0009(14) -0.0007(15) -0.0103(16)
O3 0.0255(17) 0.0270(16) 0.0343(17) -0.0048(13) -0.0064(13) -0.0067(13)
O4 0.0351(18) 0.0297(17) 0.0344(17) -0.0050(13) -0.0111(14) -0.0099(14)
O5 0.0303(18) 0.0279(17) 0.051(2) -0.0126(15) -0.0033(15) -0.0040(14)
N10 0.048(3) 0.031(2) 0.034(2) 0.0019(17) 0.0055(19) -0.017(2)
O6 0.064(3) 0.045(2) 0.045(2) -0.0017(17) 0.003(2) 0.007(2)
O7 0.100(4) 0.056(3) 0.067(3) 0.021(2) -0.044(3) -0.049(3)
O8 0.117(4) 0.044(2) 0.048(2) -0.0146(19) 0.026(2) -0.015(2)

loop_
_atom_type_symbol
_atom_type_description
_atom_type_scat_dispersion_real
_atom_type_scat_dispersion_imag
_atom_type_scat_source
C C 0.0033 0.0016 'International Tables Vol C Tables 4.2.6.8 and 6.1.1.4'
H H 0.0000 0.0000 'International Tables Vol C Tables 4.2.6.8 and 6.1.1.4'
N N 0.0061 0.0033 'International Tables Vol C Tables 4.2.6.8 and 6.1.1.4'
O O 0.0106 0.0060 'International Tables Vol C Tables 4.2.6.8 and 6.1.1.4'
Ni Ni 0.3393 1.1124 'International Tables Vol C Tables 4.2.6.8 and 6.1.1.4'
Cu Cu 0.3201 1.2651 'International Tables Vol C Tables 4.2.6.8 and 6.1.1.4'

loop_
_geom_angle_atom_site_label_1
_geom_angle_atom_site_label_2
_geom_angle_atom_site_label_3
_geom_angle
_geom_angle_site_symmetry_1
_geom_angle_site_symmetry_3
N1 Cu1 N1 180.0(4) . 2
N1 Cu1 N3 88.97(14) . .
N1 Cu1 N3 91.03(14) 2 .
N1 Cu1 N3 91.03(14) . 2
N1 Cu1 N3 88.97(14) 2 2
N3 Cu1 N3 180.0(2) . 2
N8 Ni1 N2 174.86(14) . .
N8 Ni1 N5 99.63(14) . .
N2 Ni1 N5 78.55(13) . .
N8 Ni1 N7 104.16(14) . .
N2 Ni1 N7 77.95(13) . .
N5 Ni1 N7 156.07(13) . .
N8 Ni1 O2 79.08(13) . .
N2 Ni1 O2 105.67(12) . .
N5 Ni1 O2 91.06(13) . .
N7 Ni1 O2 90.92(13) . .
N8 Ni1 O1 78.85(13) . .
N2 Ni1 O1 96.48(13) . .
N5 Ni1 O1 95.28(13) . .
N7 Ni1 O1 91.82(13) . .
O2 Ni1 O1 157.76(12) . .
C14 O1 Ni1 113.5(3) . .
C14 O1 H1O 105(4) . .
Ni1 O1 H1O 105(4) . .
C15 O2 Ni1 114.1(3) . .
C15 O2 H2O 110(4) . .
Ni1 O2 H2O 119(4) . .
C1 N1 Cu1 126.8(3) . .
C1 N1 H1N 116(3) . .
Cu1 N1 H1N 117(3) . .
C1 N2 C2 121.6(3) . .
C1 N2 Ni1 118.7(3) . .
C2 N2 Ni1 119.6(3) . .
C2 N3 Cu1 126.2(3) . .
C2 N3 H3N 112(3) . .
Cu1 N3 H3N 122(3) . .
C3 N4 N5 110.6(3) . .
C3 N4 C1 130.5(3) . .
N5 N4 C1 118.8(3) . .
C5 N5 N4 105.3(3) . .
C5 N5 Ni1 142.1(3) . .
N4 N5 Ni1 112.3(3) . .
C6 N6 N7 110.9(3) . .
C6 N6 C2 130.4(3) . .
N7 N6 C2 118.6(3) . .
C8 N7 N6 104.7(3) . .
C8 N7 Ni1 142.5(3) . .
N6 N7 Ni1 112.7(3) . .
C9 N8 C13 121.0(4) . .
C9 N8 Ni1 119.9(3) . .
C13 N8 Ni1 119.0(3) . .
N1 C1 N2 128.0(4) . .
N1 C1 N4 120.5(4) . .
N2 C1 N4 111.5(3) . .
N3 C2 N2 128.3(4) . .
N3 C2 N6 121.0(4) . .
N2 C2 N6 110.7(3) . .
N4 C3 C4 107.4(4) . .
N4 C3 H3 126.3 . .
C4 C3 H3 126.3 . .
C3 C4 C5 105.4(4) . .
C3 C4 H4 127.3 . .
C5 C4 H4 127.3 . .
N5 C5 C4 111.2(4) . .
N5 C5 H5 124.4 . .
C4 C5 H5 124.4 . .
N6 C6 C7 107.2(4) . .
N6 C6 H6 126.4 . .
C7 C6 H6 126.4 . .
C6 C7 C8 105.2(4) . .
C6 C7 H7 127.4 . .
C8 C7 H7 127.4 . .
N7 C8 C7 111.9(4) . .
N7 C8 H8 124.0 . .
C7 C8 H8 124.0 . .
N8 C9 C10 121.2(4) . .
N8 C9 C14 115.6(4) . .
C10 C9 C14 123.2(4) . .
C9 C10 C11 118.5(5) . .
C9 C10 H10 120.8 . .
C11 C10 H10 120.8 . .
C12 C11 C10 119.7(5) . .
C12 C11 H11 120.2 . .
C10 C11 H11 120.2 . .
C13 C12 C11 118.9(5) . .
C13 C12 H12 120.5 . .
C11 C12 H12 120.5 . .
N8 C13 C12 120.8(4) . .
N8 C13 C15 115.9(4) . .
C12 C13 C15 123.4(4) . .
O1 C14 C9 111.5(4) . .
O1 C14 H14A 109.3 . .
C9 C14 H14A 109.3 . .
O1 C14 H14B 109.3 . .
C9 C14 H14B 109.3 . .
H14A C14 H14B 108.0 . .
O2 C15 C13 111.9(4) . .
O2 C15 H15A 109.2 . .
C13 C15 H15A 109.2 . .
O2 C15 H15B 109.2 . .
C13 C15 H15B 109.2 . .
H15A C15 H15B 107.9 . .
O5 N9 O3 121.5(4) . .
O5 N9 O4 120.2(4) . .
O3 N9 O4 118.3(3) . .
O6 N10 O7 122.0(5) . .
O6 N10 O8 120.6(5) . .
O7 N10 O8 117.4(5) . .

loop_
_geom_bond_atom_site_label_1
_geom_bond_atom_site_label_2
_geom_bond_distance
_geom_bond_site_symmetry_2
Cu1 N1 1.950(3) .
Cu1 N1 1.950(3) 2
Cu1 N3 1.962(3) .
Cu1 N3 1.962(3) 2
Ni1 N8 1.992(3) .
Ni1 N2 2.017(3) .
Ni1 N5 2.049(4) .
Ni1 N7 2.054(4) .
Ni1 O2 2.107(3) .
Ni1 O1 2.134(3) .
O1 C14 1.426(6) .
O1 H1O 0.844(10) .
O2 C15 1.425(6) .
O2 H2O 0.850(10) .
N1 C1 1.291(5) .
N1 H1N 0.891(10) .
N2 C1 1.339(5) .
N2 C2 1.339(5) .
N3 C2 1.290(5) .
N3 H3N 0.896(10) .
N4 C3 1.357(5) .
N4 N5 1.372(5) .
N4 C1 1.421(5) .
N5 C5 1.322(6) .
N6 C6 1.353(5) .
N6 N7 1.373(4) .
N6 C2 1.426(5) .
N7 C8 1.318(6) .
N8 C9 1.331(6) .
N8 C13 1.343(6) .
C3 C4 1.361(6) .
C3 H3 0.9300 .
C4 C5 1.401(6) .
C4 H4 0.9300 .
C5 H5 0.9300 .
C6 C7 1.365(6) .
C6 H6 0.9300 .
C7 C8 1.393(6) .
C7 H7 0.9300 .
C8 H8 0.9300 .
C9 C10 1.379(7) .
C9 C14 1.522(7) .
C10 C11 1.394(8) .
C10 H10 0.9300 .
C11 C12 1.379(7) .
C11 H11 0.9300 .
C12 C13 1.378(6) .
C12 H12 0.9300 .
C13 C15 1.490(7) .
C14 H14A 0.9700 .
C14 H14B 0.9700 .
C15 H15A 0.9700 .
C15 H15B 0.9700 .
N9 O5 1.233(5) .
N9 O3 1.249(5) .
N9 O4 1.269(4) .
N10 O6 1.226(5) .
N10 O7 1.226(6) .
N10 O8 1.241(5) .

loop_
_geom_hbond_atom_site_label_D
_geom_hbond_atom_site_label_H
_geom_hbond_atom_site_label_A
_geom_hbond_distance_DH
_geom_hbond_distance_HA
_geom_hbond_distance_DA
_geom_hbond_angle_DHA
_geom_hbond_site_symmetry_A
O1 H1O O7 0.844(10) 1.95(3) 2.732(6) 154(5) .
O1 H1O O8 0.844(10) 2.45(3) 3.198(6) 149(5) .
O2 H2O O4 0.850(10) 1.81(2) 2.621(4) 159(6) .
N1 H1N O3 0.891(10) 2.100(18) 2.961(5) 162(4) 2_465
N3 H3N O3 0.896(10) 2.18(2) 3.011(5) 155(4) 1_645
